data_1545831
loop_
_publ_author_name
'Bolla, Geetha'
'Nangia, Ashwini'

_publ_section_title
;
 Binary and ternary cocrystals of sulfa drug acetazolamide with pyridine
 carboxamides and cyclic amides
;
_journal_coeditor_code ED5007
_journal_issue 2
_journal_name_full IUCrJ
_journal_page_first 152
_journal_page_last 160
_journal_paper_doi 10.1107/S2052252516000543
_journal_volume 3
_journal_year 2016
_chemical_formula_moiety C4H6N4O3S2,2(C5H5NO)
_chemical_formula_sum 'C14 H16 N6 O5 S2'
_chemical_formula_weight 412.45
_chemical_melting_point 433
_chemical_name_common 'ACETAZOLAMIDE;2 PYRIDONE'
_chemical_name_systematic
; 
 ? 
;
_space_group_IT_number 2
_symmetry_cell_setting triclinic
_symmetry_space_group_name_Hall '-P 1'
_symmetry_space_group_name_H-M 'P -1'
_atom_sites_solution_hydrogens geom
_atom_sites_solution_primary direct
_atom_sites_solution_secondary difmap
_audit_creation_method SHELXL-97
_cell_angle_alpha 82.288(5)
_cell_angle_beta 81.856(4)
_cell_angle_gamma 75.804(4)
_cell_formula_units_Z 2
_cell_length_a 6.8501(3)
_cell_length_b 11.3563(6)
_cell_length_c 12.3387(8)
_cell_measurement_reflns_used 3198
_cell_measurement_temperature 298(2)
_cell_measurement_theta_max 71.8840
_cell_measurement_theta_min 5.1430
_cell_volume 916.19(9)
_computing_structure_refinement 'SHELXL-97 (Sheldrick, 1997)'
_computing_structure_solution 'SHELXS-97 (Sheldrick, 1990)'
_diffrn_ambient_temperature 298(2)
_diffrn_measured_fraction_theta_full 0.998
_diffrn_measured_fraction_theta_max 0.998
_diffrn_measurement_device_type 'Xcalibur, Eos, Gemini'
_diffrn_measurement_method '\w scans'
_diffrn_radiation_monochromator graphite
_diffrn_radiation_source 'fine-focus sealed tube'
_diffrn_radiation_type CuK\a
_diffrn_radiation_wavelength 1.54184
_diffrn_reflns_av_R_equivalents 0.0319
_diffrn_reflns_av_sigmaI/netI 0.0309
_diffrn_reflns_limit_h_max 8
_diffrn_reflns_limit_h_min -6
_diffrn_reflns_limit_k_max 13
_diffrn_reflns_limit_k_min -12
_diffrn_reflns_limit_l_max 14
_diffrn_reflns_limit_l_min -13
_diffrn_reflns_number 5007
_diffrn_reflns_theta_full 67.07
_diffrn_reflns_theta_max 67.07
_diffrn_reflns_theta_min 3.64
_exptl_absorpt_coefficient_mu 3.005
_exptl_absorpt_correction_T_max 1.000
_exptl_absorpt_correction_T_min 0.13683
_exptl_absorpt_correction_type multi-scan
_exptl_crystal_colour colorles
_exptl_crystal_density_diffrn 1.495
_exptl_crystal_density_method 'not measured'
_exptl_crystal_description block
_exptl_crystal_F_000 428
_exptl_crystal_size_max 0.23
_exptl_crystal_size_mid 0.22
_exptl_crystal_size_min 0.22
_refine_diff_density_max 0.465
_refine_diff_density_min -0.802
_refine_diff_density_rms 0.182
_refine_ls_extinction_method none
_refine_ls_goodness_of_fit_ref 1.032
_refine_ls_hydrogen_treatment mixed
_refine_ls_matrix_type full
_refine_ls_number_parameters 265
_refine_ls_number_reflns 3268
_refine_ls_number_restraints 0
_refine_ls_restrained_S_all 1.032
_refine_ls_R_factor_all 0.0668
_refine_ls_R_factor_gt 0.0647
_refine_ls_shift/su_max 0.001
_refine_ls_shift/su_mean 0.000
_refine_ls_structure_factor_coef Fsqd
_refine_ls_weighting_details 'calc w=1/[\s^2^(Fo^2^)+(0.1265P)^2^+0.4073P] where P=(Fo^2^+2Fc^2^)/3'
_refine_ls_weighting_scheme calc
_refine_ls_wR_factor_gt 0.1674
_refine_ls_wR_factor_ref 0.1707
_reflns_number_gt 3035
_reflns_number_total 3268
_reflns_threshold_expression >2sigma(I)
_cod_data_source_file ed5007.cif
_cod_data_source_block ACZ2HP12
_cod_original_cell_volume 916.20(8)
_cod_database_code 1545831

loop_
_symmetry_equiv_pos_as_xyz
'x, y, z'
'-x, -y, -z'

loop_
_atom_site_label
_atom_site_type_symbol
_atom_site_fract_x
_atom_site_fract_y
_atom_site_fract_z
_atom_site_U_iso_or_equiv
_atom_site_adp_type
_atom_site_occupancy
_atom_site_symmetry_multiplicity
_atom_site_calc_flag
_atom_site_refinement_flags
S1 S 0.24089(9) 0.05772(5) 0.95947(5) 0.0335(2) Uani 1 1 d .
S2 S 0.30061(10) 0.06609(5) 0.70910(5) 0.0379(2) Uani 1 1 d .
O1 O 0.1813(3) 0.01581(17) 1.18019(17) 0.0462(5) Uani 1 1 d .
O4 O 0.0236(3) 0.64656(18) 0.43750(17) 0.0493(5) Uani 1 1 d .
O5 O 0.1665(4) 0.43570(19) 0.17745(18) 0.0543(6) Uani 1 1 d .
N6 N 0.2348(3) 0.5258(2) 0.00544(18) 0.0368(5) Uani 1 1 d .
N3 N 0.2022(3) 0.2086(2) 1.12119(19) 0.0360(5) Uani 1 1 d .
N1 N 0.2786(3) 0.2507(2) 0.83158(19) 0.0383(5) Uani 1 1 d .
N2 N 0.2504(3) 0.28428(19) 0.93644(19) 0.0376(5) Uani 1 1 d .
O2 O 0.3320(4) -0.06083(18) 0.74606(18) 0.0517(5) Uani 1 1 d .
C11 C 0.2201(4) 0.6368(2) 0.1559(2) 0.0398(6) Uani 1 1 d .
H11 H 0.2011 0.6435 0.2312 0.048 Uiso 1 1 calc R
N5 N 0.1912(4) 0.5326(2) 0.57629(18) 0.0393(5) Uani 1 1 d .
C5 C 0.1597(4) 0.6322(2) 0.4996(2) 0.0363(6) Uani 1 1 d .
N4 N 0.0888(4) 0.1104(2) 0.6619(2) 0.0445(6) Uani 1 1 d .
O3 O 0.4477(3) 0.1111(2) 0.63316(19) 0.0592(6) Uani 1 1 d .
C10 C 0.2042(4) 0.5270(2) 0.1168(2) 0.0360(5) Uani 1 1 d .
C3 C 0.1763(4) 0.1184(2) 1.2020(2) 0.0376(6) Uani 1 1 d .
C2 C 0.2298(3) 0.1931(2) 1.0117(2) 0.0311(5) Uani 1 1 d .
C6 C 0.2904(4) 0.7128(3) 0.4969(3) 0.0450(6) Uani 1 1 d .
H6 H 0.2762 0.7825 0.4470 0.054 Uiso 1 1 calc R
C1 C 0.2781(4) 0.1371(2) 0.8312(2) 0.0325(5) Uani 1 1 d .
C13 C 0.2904(4) 0.7245(2) -0.0287(3) 0.0428(6) Uani 1 1 d .
H13 H 0.3188 0.7897 -0.0775 0.051 Uiso 1 1 calc R
C14 C 0.2752(4) 0.6207(3) -0.0661(2) 0.0418(6) Uani 1 1 d .
H14 H 0.2925 0.6144 -0.1414 0.050 Uiso 1 1 calc R
C8 C 0.4615(5) 0.5844(3) 0.6420(2) 0.0499(7) Uani 1 1 d .
H8 H 0.5612 0.5681 0.6894 0.060 Uiso 1 1 calc R
C12 C 0.2625(4) 0.7313(2) 0.0845(3) 0.0415(6) Uani 1 1 d .
H12 H 0.2732 0.8017 0.1116 0.050 Uiso 1 1 calc R
C7 C 0.4350(5) 0.6892(3) 0.5661(3) 0.0489(7) Uani 1 1 d .
H7 H 0.5183 0.7433 0.5633 0.059 Uiso 1 1 calc R
C4 C 0.1405(5) 0.1532(3) 1.3167(3) 0.0536(8) Uani 1 1 d .
H4C H 0.0082 0.1445 1.3493 0.080 Uiso 1 1 calc R
H4D H 0.1489 0.2365 1.3154 0.080 Uiso 1 1 calc R
H4E H 0.2412 0.1010 1.3593 0.080 Uiso 1 1 calc R
C9 C 0.3372(5) 0.5079(3) 0.6441(2) 0.0483(7) Uani 1 1 d .
H9 H 0.3528 0.4372 0.6929 0.058 Uiso 1 1 calc R
H5A H 0.118(5) 0.483(3) 0.580(3) 0.046(9) Uiso 1 1 d .
H4A H 0.058(5) 0.183(4) 0.638(3) 0.058(10) Uiso 1 1 d .
H4B H -0.001(6) 0.078(4) 0.706(4) 0.066(11) Uiso 1 1 d .
H6A H 0.229(5) 0.457(4) -0.022(3) 0.057(10) Uiso 1 1 d .
H3A H 0.191(5) 0.281(3) 1.138(3) 0.039(8) Uiso 1 1 d .

loop_
_atom_site_aniso_label
_atom_site_aniso_U_11
_atom_site_aniso_U_22
_atom_site_aniso_U_33
_atom_site_aniso_U_23
_atom_site_aniso_U_13
_atom_site_aniso_U_12
S1 0.0420(4) 0.0222(3) 0.0378(4) -0.0009(2) -0.0054(3) -0.0110(2)
S2 0.0474(4) 0.0313(4) 0.0352(4) -0.0009(3) -0.0011(3) -0.0129(3)
O1 0.0681(13) 0.0304(10) 0.0434(10) -0.0038(8) 0.0001(9) -0.0213(9)
O4 0.0629(12) 0.0402(11) 0.0526(12) 0.0106(9) -0.0240(10) -0.0252(9)
O5 0.0881(16) 0.0351(11) 0.0444(11) -0.0036(8) -0.0035(10) -0.0256(10)
N6 0.0469(12) 0.0279(11) 0.0395(11) -0.0074(9) -0.0082(9) -0.0118(9)
N3 0.0426(11) 0.0251(11) 0.0437(12) -0.0046(9) -0.0086(9) -0.0115(8)
N1 0.0475(12) 0.0304(11) 0.0410(12) 0.0035(9) -0.0103(9) -0.0175(9)
N2 0.0475(12) 0.0263(10) 0.0436(12) 0.0005(8) -0.0113(9) -0.0159(9)
O2 0.0728(13) 0.0297(10) 0.0496(11) -0.0035(8) -0.0059(10) -0.0069(9)
C11 0.0491(14) 0.0316(13) 0.0415(14) -0.0113(11) -0.0100(11) -0.0079(11)
N5 0.0505(13) 0.0363(12) 0.0343(11) 0.0019(9) -0.0057(9) -0.0189(10)
C5 0.0456(14) 0.0327(13) 0.0331(12) -0.0023(10) -0.0032(10) -0.0151(11)
N4 0.0606(15) 0.0363(13) 0.0419(13) 0.0039(10) -0.0148(11) -0.0206(11)
O3 0.0605(13) 0.0655(15) 0.0512(13) -0.0013(11) 0.0125(10) -0.0273(11)
C10 0.0410(13) 0.0298(12) 0.0395(13) -0.0054(10) -0.0093(10) -0.0089(10)
C3 0.0378(12) 0.0328(13) 0.0437(14) -0.0062(10) -0.0030(10) -0.0107(10)
C2 0.0297(11) 0.0230(11) 0.0432(13) -0.0006(9) -0.0099(9) -0.0093(8)
C6 0.0529(15) 0.0373(14) 0.0485(15) 0.0048(11) -0.0088(12) -0.0203(12)
C1 0.0344(11) 0.0282(12) 0.0375(13) 0.0004(9) -0.0082(9) -0.0116(9)
C13 0.0458(14) 0.0281(13) 0.0536(16) 0.0033(11) -0.0054(12) -0.0109(11)
C14 0.0489(15) 0.0369(14) 0.0388(14) -0.0055(11) -0.0058(11) -0.0071(11)
C8 0.0549(17) 0.0600(19) 0.0384(14) -0.0015(13) -0.0130(12) -0.0180(14)
C12 0.0415(13) 0.0264(12) 0.0601(17) -0.0106(11) -0.0113(12) -0.0078(10)
C7 0.0516(16) 0.0532(17) 0.0495(16) -0.0025(13) -0.0084(13) -0.0262(13)
C4 0.071(2) 0.0458(16) 0.0443(17) -0.0100(13) 0.0043(14) -0.0181(14)
C9 0.0625(17) 0.0483(16) 0.0348(14) 0.0041(12) -0.0103(12) -0.0157(13)

loop_
_atom_type_symbol
_atom_type_description
_atom_type_scat_dispersion_real
_atom_type_scat_dispersion_imag
_atom_type_scat_source
C C 0.0181 0.0091 'International Tables Vol C Tables 4.2.6.8 and 6.1.1.4'
H H 0.0000 0.0000 'International Tables Vol C Tables 4.2.6.8 and 6.1.1.4'
N N 0.0311 0.0180 'International Tables Vol C Tables 4.2.6.8 and 6.1.1.4'
O O 0.0492 0.0322 'International Tables Vol C Tables 4.2.6.8 and 6.1.1.4'
S S 0.3331 0.5567 'International Tables Vol C Tables 4.2.6.8 and 6.1.1.4'

loop_
_geom_angle_atom_site_label_1
_geom_angle_atom_site_label_2
_geom_angle_atom_site_label_3
_geom_angle
C2 S1 C1 85.81(12)
O3 S2 O2 120.57(14)
O3 S2 N4 108.47(15)
O2 S2 N4 108.92(14)
O3 S2 C1 107.07(13)
O2 S2 C1 104.15(12)
N4 S2 C1 106.84(13)
C14 N6 C10 124.0(2)
C14 N6 H6A 119(2)
C10 N6 H6A 117(2)
C3 N3 C2 123.3(2)
C3 N3 H3A 120(2)
C2 N3 H3A 117(2)
C1 N1 N2 111.9(2)
C2 N2 N1 112.4(2)
C12 C11 C10 120.7(3)
C12 C11 H11 119.7
C10 C11 H11 119.7
C9 N5 C5 124.0(2)
C9 N5 H5A 118(2)
C5 N5 H5A 118(2)
O4 C5 N5 119.9(2)
O4 C5 C6 124.9(2)
N5 C5 C6 115.3(2)
S2 N4 H4A 116(3)
S2 N4 H4B 109(3)
H4A N4 H4B 119(4)
O5 C10 N6 120.2(2)
O5 C10 C11 124.5(2)
N6 C10 C11 115.3(2)
O1 C3 N3 121.0(3)
O1 C3 C4 123.1(3)
N3 C3 C4 115.9(2)
N2 C2 N3 120.9(2)
N2 C2 S1 114.39(19)
N3 C2 S1 124.73(18)
C7 C6 C5 120.8(3)
C7 C6 H6 119.6
C5 C6 H6 119.6
N1 C1 S1 115.6(2)
N1 C1 S2 123.4(2)
S1 C1 S2 120.98(14)
C14 C13 C12 118.3(3)
C14 C13 H13 120.8
C12 C13 H13 120.8
N6 C14 C13 120.5(3)
N6 C14 H14 119.7
C13 C14 H14 119.7
C9 C8 C7 117.9(3)
C9 C8 H8 121.1
C7 C8 H8 121.1
C11 C12 C13 121.1(2)
C11 C12 H12 119.4
C13 C12 H12 119.4
C6 C7 C8 121.1(3)
C6 C7 H7 119.4
C8 C7 H7 119.4
C3 C4 H4C 109.5
C3 C4 H4D 109.5
H4C C4 H4D 109.5
C3 C4 H4E 109.5
H4C C4 H4E 109.5
H4D C4 H4E 109.5
N5 C9 C8 120.9(3)
N5 C9 H9 119.6
C8 C9 H9 119.6

loop_
_geom_bond_atom_site_label_1
_geom_bond_atom_site_label_2
_geom_bond_distance
S1 C2 1.726(2)
S1 C1 1.731(3)
S2 O3 1.418(2)
S2 O2 1.425(2)
S2 N4 1.581(3)
S2 C1 1.773(3)
O1 C3 1.222(3)
O4 C5 1.256(3)
O5 C10 1.253(3)
N6 C14 1.356(4)
N6 C10 1.361(4)
N6 H6A 0.90(4)
N3 C3 1.356(4)
N3 C2 1.366(4)
N3 H3A 0.85(3)
N1 C1 1.292(3)
N1 N2 1.372(3)
N2 C2 1.316(3)
C11 C12 1.356(4)
C11 C10 1.429(4)
C11 H11 0.9300
N5 C9 1.347(4)
N5 C5 1.368(3)
N5 H5A 0.84(4)
C5 C6 1.423(4)
N4 H4A 0.83(4)
N4 H4B 0.88(4)
C3 C4 1.491(4)
C6 C7 1.352(4)
C6 H6 0.9300
C13 C14 1.354(4)
C13 C12 1.393(4)
C13 H13 0.9300
C14 H14 0.9300
C8 C9 1.353(5)
C8 C7 1.403(4)
C8 H8 0.9300
C12 H12 0.9300
C7 H7 0.9300
C4 H4C 0.9600
C4 H4D 0.9600
C4 H4E 0.9600
C9 H9 0.9300
